data_7210813
loop_
_publ_author_name
'Zhao, Yi'
'Liang, Li-Li'
'Chen, Kai'
'Zhang, Ting'
'Xiao, Xin'
'Zhang, Yun-Qian'
'Tao, Zhu'
'Xue, Sai-Feng'
'Zhu, Qian-Jiang'

_publ_section_title
;
 Inorganic anion-aided coordination of lanthanide metal ions to
 cucurbituril and supramolecular self-assembly: potential applications in
 the separation of light lanthanides
;
_journal_issue 39
_journal_name_full CrystEngComm
_journal_page_first 7987
_journal_paper_doi 10.1039/c3ce40568k
_journal_volume 15
_journal_year 2013
_chemical_formula_sum 'C36 H112 Cd Cl5 N24 O50 Yb'
_chemical_formula_weight 2144.19
_chemical_name_systematic
;
?
;
_space_group_IT_number 2
_symmetry_cell_setting triclinic
_symmetry_space_group_name_Hall '-P 1'
_symmetry_space_group_name_H-M 'P -1'
_atom_sites_solution_hydrogens geom
_atom_sites_solution_primary direct
_atom_sites_solution_secondary difmap
_audit_creation_method SHELXL-97
_cell_angle_alpha 64.892(7)
_cell_angle_beta 80.960(7)
_cell_angle_gamma 81.779(7)
_cell_formula_units_Z 2
_cell_length_a 15.076(3)
_cell_length_b 15.570(3)
_cell_length_c 17.006(4)
_cell_measurement_temperature 223(2)
_cell_volume 3556.8(13)
_computing_structure_refinement 'SHELXL-97 (Sheldrick, 1997)'
_diffrn_ambient_temperature 223(2)
_diffrn_measured_fraction_theta_full 0.954
_diffrn_measured_fraction_theta_max 0.954
_diffrn_measurement_device_type 'Bruker CCD Area Detector'
_diffrn_measurement_method '\f and \w scan'
_diffrn_radiation_monochromator graphite
_diffrn_radiation_source 'fine-focus sealed tube'
_diffrn_radiation_type MoK\a
_diffrn_radiation_wavelength 0.71073
_diffrn_reflns_av_R_equivalents 0.0990
_diffrn_reflns_av_sigmaI/netI 0.1084
_diffrn_reflns_limit_h_max 17
_diffrn_reflns_limit_h_min -17
_diffrn_reflns_limit_k_max 18
_diffrn_reflns_limit_k_min -16
_diffrn_reflns_limit_l_max 20
_diffrn_reflns_limit_l_min -20
_diffrn_reflns_number 32642
_diffrn_reflns_theta_full 25.00
_diffrn_reflns_theta_max 25.00
_diffrn_reflns_theta_min 1.33
_exptl_absorpt_coefficient_mu 1.926
_exptl_absorpt_correction_T_max 0.7610
_exptl_absorpt_correction_T_min 0.6767
_exptl_absorpt_correction_type multi-scan
_exptl_absorpt_process_details 'SADABS (Bruker, 2008)'
_exptl_crystal_colour colorless
_exptl_crystal_density_diffrn 2.002
_exptl_crystal_density_method 'not measured'
_exptl_crystal_description prism
_exptl_crystal_F_000 2198
_exptl_crystal_size_max 0.22
_exptl_crystal_size_mid 0.18
_exptl_crystal_size_min 0.15
_platon_squeeze_details
;
;
_refine_diff_density_max 2.688
_refine_diff_density_min -3.444
_refine_diff_density_rms 0.219
_refine_ls_extinction_method none
_refine_ls_goodness_of_fit_ref 0.990
_refine_ls_hydrogen_treatment constr
_refine_ls_matrix_type full
_refine_ls_number_parameters 748
_refine_ls_number_reflns 11947
_refine_ls_number_restraints 0
_refine_ls_restrained_S_all 0.990
_refine_ls_R_factor_all 0.1082
_refine_ls_R_factor_gt 0.0896
_refine_ls_shift/su_max 0.001
_refine_ls_shift/su_mean 0.000
_refine_ls_structure_factor_coef Fsqd
_refine_ls_weighting_details 'calc w=1/[\s^2^(Fo^2^)+(0.1610P)^2^+0.0000P] where P=(Fo^2^+2Fc^2^)/3'
_refine_ls_weighting_scheme calc
_refine_ls_wR_factor_gt 0.2242
_refine_ls_wR_factor_ref 0.2432
_reflns_number_gt 8493
_reflns_number_total 11947
_reflns_threshold_expression >2sigma(I)
_cod_data_source_file c3ce40568k.txt
_cod_data_source_block p214
_cod_original_cell_volume 3556.7(13)
_cod_database_code 7210813

loop_
_symmetry_equiv_pos_as_xyz
'x, y, z'
'-x, -y, -z'

loop_
_atom_site_label
_atom_site_type_symbol
_atom_site_fract_x
_atom_site_fract_y
_atom_site_fract_z
_atom_site_U_iso_or_equiv
_atom_site_adp_type
_atom_site_occupancy
_atom_site_symmetry_multiplicity
_atom_site_calc_flag
_atom_site_refinement_flags
Cl5 Cl 0.01236(19) 1.1989(3) 0.4564(2) 0.0725(9) Uani 1 1 d .
O1W O -0.0665(4) 0.8695(5) 0.3542(5) 0.0469(17) Uani 1 1 d .
O2W O -0.1059(4) 1.0160(5) 0.1985(4) 0.0429(16) Uani 1 1 d .
O3W O -0.2588(5) 0.7642(4) 0.3873(4) 0.0468(17) Uani 1 1 d .
O4W O -0.3667(4) 0.9362(5) 0.3358(4) 0.0513(19) Uani 1 1 d .
Yb1 Yb -0.20867(2) 0.91598(3) 0.30634(2) 0.03415(17) Uani 1 1 d .
Cl1 Cl 0.3752(2) 0.5293(3) 0.1985(4) 0.1129(18) Uani 1 1 d .
Cl2 Cl 0.4883(2) 0.7587(3) 0.1503(3) 0.0990(14) Uani 1 1 d .
Cl3 Cl 0.6485(2) 0.5287(3) 0.1608(4) 0.135(2) Uani 1 1 d .
Cl4 Cl 0.5018(8) 0.6678(7) -0.0392(4) 0.272(7) Uani 1 1 d .
Cd1 Cd 0.50527(6) 0.61637(7) 0.11423(7) 0.0795(4) Uani 1 1 d .
C1 C -0.1306(6) 0.7616(6) 0.2084(6) 0.036(2) Uani 1 1 d .
C2 C -0.1673(6) 0.6861(7) 0.1284(6) 0.044(2) Uani 1 1 d .
H2 H -0.2037 0.6309 0.1496 0.053 Uiso 1 1 calc R
C3 C -0.0677(6) 0.6540(6) 0.1507(6) 0.036(2) Uani 1 1 d .
H3 H -0.0580 0.5844 0.1846 0.043 Uiso 1 1 calc R
C4 C -0.0669(6) 0.7305(7) -0.0025(7) 0.045(2) Uani 1 1 d .
C5 C 0.0208(6) 0.6857(6) 0.2483(6) 0.040(2) Uani 1 1 d .
H5A H 0.0018 0.7025 0.2982 0.048 Uiso 1 1 calc R
H5B H 0.0378 0.6170 0.2716 0.048 Uiso 1 1 calc R
C6 C 0.0793(6) 0.6589(7) 0.0525(7) 0.045(2) Uani 1 1 d .
H6A H 0.0914 0.5931 0.0945 0.054 Uiso 1 1 calc R
H6B H 0.0939 0.6602 -0.0062 0.054 Uiso 1 1 calc R
C7 C 0.1282(6) 0.8062(7) 0.2115(6) 0.040(2) Uani 1 1 d .
C8 C 0.1634(6) 0.6984(7) 0.1441(6) 0.039(2) Uani 1 1 d .
H8 H 0.1838 0.6306 0.1764 0.047 Uiso 1 1 calc R
C9 C 0.2404(6) 0.7624(6) 0.1213(6) 0.038(2) Uani 1 1 d .
H9 H 0.2966 0.7240 0.1432 0.046 Uiso 1 1 calc R
C10 C 0.1886(6) 0.7780(6) -0.0052(7) 0.043(2) Uani 1 1 d .
C11 C 0.2678(7) 0.8836(7) 0.1777(6) 0.043(2) Uani 1 1 d .
H11A H 0.2427 0.8927 0.2306 0.051 Uiso 1 1 calc R
H11B H 0.3277 0.8494 0.1878 0.051 Uiso 1 1 calc R
C12 C 0.3186(6) 0.8641(7) -0.0279(6) 0.039(2) Uani 1 1 d .
H12A H 0.3233 0.8644 -0.0862 0.047 Uiso 1 1 calc R
H12B H 0.3760 0.8354 -0.0041 0.047 Uiso 1 1 calc R
C13 C 0.2369(6) 1.0571(7) 0.1074(6) 0.038(2) Uani 1 1 d .
C14 C 0.3374(6) 0.9927(7) 0.0236(6) 0.038(2) Uani 1 1 d .
H14 H 0.4004 0.9671 0.0349 0.046 Uiso 1 1 calc R
C15 C 0.3289(6) 1.1031(7) -0.0233(6) 0.038(2) Uani 1 1 d .
H15 H 0.3867 1.1306 -0.0315 0.046 Uiso 1 1 calc R
C16 C 0.2897(5) 1.0349(6) -0.1121(5) 0.0274(17) Uani 1 1 d .
C17 C -0.2325(7) 0.7715(9) -0.0174(7) 0.054(3) Uani 1 1 d .
H17A H -0.2151 0.7666 -0.0734 0.065 Uiso 1 1 calc R
H17B H -0.2837 0.7332 0.0125 0.065 Uiso 1 1 calc R
C18 C -0.2852(6) 0.7888(7) 0.1766(6) 0.048(3) Uani 1 1 d .
H18A H -0.3008 0.7939 0.2327 0.057 Uiso 1 1 calc R
H18B H -0.3269 0.7476 0.1737 0.057 Uiso 1 1 calc R
C19 C -0.2488(6) 1.1303(6) 0.3260(6) 0.036(2) Uani 1 1 d .
C20 C -0.2906(6) 1.2734(6) 0.3380(6) 0.036(2) Uani 1 1 d .
H20 H -0.2675 1.3336 0.2935 0.044 Uiso 1 1 calc R
C21 C -0.2220(6) 1.2157(7) 0.4025(6) 0.041(2) Uani 1 1 d .
H21 H -0.1683 1.2505 0.3921 0.050 Uiso 1 1 calc R
C22 C -0.3529(6) 1.2480(7) 0.4829(7) 0.044(2) Uani 1 1 d .
C23 C -0.1383(6) 1.0533(7) 0.4306(6) 0.044(2) Uani 1 1 d .
H23A H -0.0888 1.0770 0.4447 0.053 Uiso 1 1 calc R
H23B H -0.1125 1.0228 0.3912 0.053 Uiso 1 1 calc R
C24 C -0.2338(7) 1.1546(7) 0.5695(6) 0.045(2) Uani 1 1 d .
H24A H -0.1700 1.1665 0.5585 0.054 Uiso 1 1 calc R
H24B H -0.2636 1.1852 0.6076 0.054 Uiso 1 1 calc R
C25 C -0.2136(5) 0.9089(6) 0.5147(6) 0.035(2) Uani 1 1 d .
C26 C -0.1801(6) 0.9831(7) 0.5965(6) 0.035(2) Uani 1 1 d .
H26 H -0.1182 0.9827 0.6094 0.043 Uiso 1 1 calc R
C27 C -0.2214(6) 0.8887(6) 0.6570(6) 0.037(2) Uani 1 1 d .
H27 H -0.1793 0.8444 0.6986 0.044 Uiso 1 1 calc R
C28 C -0.3086(6) 1.0142(7) 0.6779(6) 0.040(2) Uani 1 1 d .
C29 C -0.2596(6) 0.7535(7) 0.6234(6) 0.041(2) Uani 1 1 d .
H29A H -0.2412 0.7382 0.5726 0.049 Uiso 1 1 calc R
H29B H -0.2227 0.7109 0.6697 0.049 Uiso 1 1 calc R
C30 C -0.3528(7) 0.8513(8) 0.7750(6) 0.049(3) Uani 1 1 d .
H30A H -0.3120 0.7995 0.8109 0.059 Uiso 1 1 calc R
H30B H -0.3838 0.8844 0.8108 0.059 Uiso 1 1 calc R
C31 C -0.4049(6) 0.7148(7) 0.6063(6) 0.042(2) Uani 1 1 d .
C32 C -0.3934(5) 0.7250(6) 0.7380(5) 0.038(2) Uani 1 1 d .
H32 H -0.3597 0.6760 0.7850 0.045 Uiso 1 1 calc R
C33 C -0.4887(6) 0.6949(6) 0.7380(6) 0.038(2) Uani 1 1 d .
H33 H -0.4991 0.6314 0.7854 0.046 Uiso 1 1 calc R
C34 C -0.5072(6) 0.8314(6) 0.7619(5) 0.038(2) Uani 1 1 d .
C35 C -0.4479(6) 1.3514(6) 0.3664(6) 0.040(2) Uani 1 1 d .
H35A H -0.4307 1.4084 0.3146 0.048 Uiso 1 1 calc R
H35B H -0.4760 1.3718 0.4124 0.048 Uiso 1 1 calc R
C36 C -0.3544(6) 1.2392(7) 0.2253(6) 0.037(2) Uani 1 1 d .
H36A H -0.3309 1.1989 0.1941 0.045 Uiso 1 1 calc R
H36B H -0.3438 1.3051 0.1854 0.045 Uiso 1 1 calc R
N1 N -0.1966(5) 0.7446(5) 0.1747(5) 0.0379(17) Uani 1 1 d .
N2 N -0.0547(5) 0.7062(5) 0.1990(5) 0.0376(17) Uani 1 1 d .
N3 N -0.1575(5) 0.7326(6) 0.0354(5) 0.047(2) Uani 1 1 d .
N4 N -0.0149(5) 0.6862(6) 0.0644(5) 0.051(2) Uani 1 1 d .
N5 N 0.0985(5) 0.7343(6) 0.1999(5) 0.0388(18) Uani 1 1 d .
N6 N 0.2106(5) 0.8252(6) 0.1635(5) 0.0385(17) Uani 1 1 d .
N7 N 0.1362(5) 0.7151(6) 0.0623(5) 0.047(2) Uani 1 1 d .
N8 N 0.2492(5) 0.8047(6) 0.0264(5) 0.0393(18) Uani 1 1 d .
N9 N 0.2776(5) 0.9759(6) 0.1059(5) 0.0389(18) Uani 1 1 d .
N10 N 0.2603(5) 1.1318(6) 0.0335(5) 0.0422(19) Uani 1 1 d .
N11 N 0.3060(5) 0.9632(5) -0.0373(5) 0.0372(17) Uani 1 1 d .
N12 N 0.2991(5) 1.1165(6) -0.1065(5) 0.0419(19) Uani 1 1 d .
N13 N -0.3048(5) 1.2115(5) 0.2993(5) 0.0371(17) Uani 1 1 d .
N14 N -0.1999(5) 1.1320(6) 0.3865(5) 0.0382(18) Uani 1 1 d .
N15 N -0.3695(5) 1.2913(6) 0.3946(5) 0.0415(18) Uani 1 1 d .
N16 N -0.2722(5) 1.1996(6) 0.4875(5) 0.0419(19) Uani 1 1 d .
N17 N -0.1796(5) 0.9833(6) 0.5098(5) 0.045(2) Uani 1 1 d .
N18 N -0.2409(5) 0.8513(5) 0.5995(5) 0.0386(18) Uani 1 1 d .
N19 N -0.2402(5) 1.0537(6) 0.6156(5) 0.046(2) Uani 1 1 d .
N20 N -0.3000(5) 0.9176(6) 0.7006(5) 0.046(2) Uani 1 1 d .
N21 N -0.3529(5) 0.7347(5) 0.6531(5) 0.0421(19) Uani 1 1 d .
N22 N -0.4863(5) 0.6934(6) 0.6547(5) 0.0414(18) Uani 1 1 d .
N23 N -0.4180(5) 0.8115(6) 0.7513(5) 0.0404(18) Uani 1 1 d .
N24 N -0.5495(5) 0.7677(5) 0.7526(5) 0.0336(16) Uani 1 1 d .
O1 O -0.1364(4) 0.8141(5) 0.2457(4) 0.0391(14) Uani 1 1 d .
O2 O 0.0893(5) 0.8456(5) 0.2582(4) 0.0489(17) Uani 1 1 d .
O3 O 0.1888(5) 1.0615(5) 0.1726(4) 0.0490(17) Uani 1 1 d .
O4 O -0.0435(5) 0.7576(6) -0.0782(4) 0.059(2) Uani 1 1 d .
O5 O 0.1811(4) 0.8029(5) -0.0823(4) 0.0479(17) Uani 1 1 d .
O6 O 0.2686(4) 1.0294(5) -0.1755(4) 0.0442(16) Uani 1 1 d .
O7 O -0.2455(4) 1.0695(5) 0.2984(5) 0.0494(17) Uani 1 1 d .
O8 O -0.2213(4) 0.8915(5) 0.4504(4) 0.0428(15) Uani 1 1 d .
O9 O -0.3812(5) 0.7133(5) 0.5334(5) 0.0540(18) Uani 1 1 d .
O10 O -0.4056(5) 1.2565(6) 0.5416(5) 0.061(2) Uani 1 1 d .
O11 O -0.3687(5) 1.0578(6) 0.7073(5) 0.0534(18) Uani 1 1 d .
O12 O -0.5441(4) 0.8992(5) 0.7785(4) 0.0426(15) Uani 1 1 d .

loop_
_atom_site_aniso_label
_atom_site_aniso_U_11
_atom_site_aniso_U_22
_atom_site_aniso_U_33
_atom_site_aniso_U_23
_atom_site_aniso_U_13
_atom_site_aniso_U_12
Cl5 0.0537(14) 0.077(2) 0.078(2) -0.0179(17) -0.0256(14) -0.0023(14)
O1W 0.035(3) 0.052(4) 0.055(4) -0.023(3) -0.009(3) 0.000(3)
O2W 0.050(3) 0.039(4) 0.032(3) -0.012(3) 0.015(3) -0.007(3)
O3W 0.060(4) 0.021(3) 0.050(4) -0.005(3) 0.007(3) -0.017(3)
O4W 0.029(3) 0.052(4) 0.051(4) -0.002(3) -0.006(3) 0.005(3)
Yb1 0.0351(2) 0.0298(3) 0.0320(3) -0.00811(18) -0.00399(16) 0.00029(16)
Cl1 0.0645(19) 0.051(2) 0.192(5) -0.027(2) 0.006(2) -0.0037(16)
Cl2 0.0547(16) 0.079(2) 0.146(4) -0.022(2) -0.024(2) -0.0125(17)
Cl3 0.0509(16) 0.084(3) 0.165(4) 0.044(3) -0.005(2) 0.0014(17)
Cl4 0.360(13) 0.248(10) 0.069(3) 0.017(5) -0.020(5) 0.137(10)
Cd1 0.0634(5) 0.0542(6) 0.0740(6) 0.0153(5) -0.0050(5) 0.0031(4)
C1 0.038(4) 0.013(4) 0.038(5) 0.004(4) -0.001(4) -0.001(3)
C2 0.040(5) 0.032(5) 0.044(5) 0.003(4) -0.011(4) -0.004(4)
C3 0.046(5) 0.025(5) 0.032(5) -0.009(4) -0.003(4) 0.000(4)
C4 0.046(5) 0.035(5) 0.049(6) -0.013(5) -0.007(4) -0.001(4)
C5 0.053(5) 0.025(5) 0.037(5) -0.008(4) -0.007(4) -0.009(4)
C6 0.042(5) 0.033(5) 0.057(6) -0.019(5) -0.004(4) 0.003(4)
C7 0.038(4) 0.030(5) 0.044(5) -0.010(4) 0.001(4) 0.000(4)
C8 0.039(4) 0.031(5) 0.041(5) -0.015(4) -0.003(4) 0.011(4)
C9 0.041(4) 0.030(5) 0.032(5) -0.001(4) -0.009(4) 0.003(4)
C10 0.046(5) 0.018(4) 0.045(6) 0.000(4) 0.002(4) 0.013(4)
C11 0.050(5) 0.046(6) 0.031(5) -0.010(4) -0.005(4) -0.017(4)
C12 0.039(4) 0.037(5) 0.037(5) -0.015(4) -0.001(4) 0.001(4)
C13 0.032(4) 0.040(5) 0.040(5) -0.012(4) -0.014(4) 0.002(4)
C14 0.032(4) 0.033(5) 0.036(5) -0.003(4) -0.004(4) 0.002(4)
C15 0.037(4) 0.046(6) 0.034(5) -0.013(4) -0.010(4) -0.012(4)
C16 0.031(4) 0.027(4) 0.028(4) -0.016(4) -0.008(3) 0.004(3)
C17 0.051(5) 0.073(8) 0.054(6) -0.039(6) -0.011(5) -0.005(5)
C18 0.045(5) 0.042(6) 0.042(5) 0.000(4) -0.005(4) -0.017(4)
C19 0.037(4) 0.015(4) 0.048(5) 0.000(4) -0.014(4) -0.009(3)
C20 0.035(4) 0.029(5) 0.040(5) -0.007(4) -0.002(4) -0.011(4)
C21 0.041(5) 0.050(6) 0.032(5) -0.014(4) -0.001(4) -0.010(4)
C22 0.046(5) 0.035(5) 0.048(6) -0.017(5) 0.002(4) -0.003(4)
C23 0.030(4) 0.030(5) 0.052(6) 0.001(4) -0.001(4) 0.002(4)
C24 0.054(5) 0.040(6) 0.042(5) -0.016(5) -0.006(4) -0.006(4)
C25 0.022(3) 0.030(5) 0.044(5) -0.008(4) -0.009(3) 0.006(3)
C26 0.039(4) 0.039(5) 0.034(5) -0.017(4) -0.008(4) -0.012(4)
C27 0.042(4) 0.031(5) 0.033(5) -0.010(4) -0.006(4) 0.001(4)
C28 0.043(5) 0.039(5) 0.032(5) -0.008(4) -0.004(4) -0.004(4)
C29 0.038(4) 0.036(5) 0.046(5) -0.016(4) -0.006(4) 0.006(4)
C30 0.047(5) 0.057(7) 0.031(5) -0.009(5) 0.002(4) -0.006(5)
C31 0.042(5) 0.035(5) 0.037(5) -0.002(4) -0.002(4) -0.008(4)
C32 0.038(4) 0.031(5) 0.024(4) 0.005(4) -0.007(3) 0.010(4)
C33 0.047(5) 0.023(4) 0.032(5) -0.001(4) -0.005(4) -0.001(4)
C34 0.045(5) 0.026(5) 0.026(4) 0.005(4) -0.002(4) -0.001(4)
C35 0.045(5) 0.020(4) 0.048(5) -0.007(4) -0.007(4) 0.000(4)
C36 0.040(4) 0.030(5) 0.038(5) -0.007(4) -0.014(4) -0.001(4)
N1 0.038(4) 0.035(4) 0.044(4) -0.016(4) -0.008(3) -0.011(3)
N2 0.043(4) 0.028(4) 0.039(4) -0.012(3) -0.002(3) -0.005(3)
N3 0.048(4) 0.052(5) 0.042(5) -0.021(4) -0.012(4) 0.010(4)
N4 0.051(5) 0.052(5) 0.038(4) -0.008(4) -0.003(4) -0.003(4)
N5 0.037(4) 0.040(5) 0.035(4) -0.014(4) -0.005(3) 0.007(3)
N6 0.040(4) 0.042(5) 0.036(4) -0.019(4) 0.001(3) -0.008(3)
N7 0.050(4) 0.037(5) 0.045(5) -0.011(4) -0.001(4) 0.002(4)
N8 0.038(4) 0.037(4) 0.034(4) -0.003(3) -0.012(3) -0.003(3)
N9 0.044(4) 0.037(4) 0.030(4) -0.008(3) -0.007(3) -0.002(3)
N10 0.042(4) 0.037(5) 0.043(4) -0.011(4) -0.013(3) -0.001(3)
N11 0.035(3) 0.034(4) 0.035(4) -0.006(3) -0.008(3) 0.003(3)
N12 0.042(4) 0.038(5) 0.037(4) -0.002(4) -0.017(3) -0.002(3)
N13 0.039(4) 0.033(4) 0.042(4) -0.017(3) -0.006(3) -0.001(3)
N14 0.047(4) 0.035(4) 0.028(4) -0.010(3) 0.000(3) -0.007(3)
N15 0.043(4) 0.044(5) 0.043(4) -0.025(4) 0.005(3) -0.007(4)
N16 0.042(4) 0.045(5) 0.042(4) -0.020(4) -0.008(3) -0.003(4)
N17 0.041(4) 0.042(5) 0.041(4) -0.004(4) -0.007(3) -0.010(4)
N18 0.036(4) 0.035(4) 0.030(4) 0.002(3) -0.006(3) 0.000(3)
N19 0.048(4) 0.044(5) 0.047(5) -0.022(4) -0.002(4) -0.005(4)
N20 0.038(4) 0.048(5) 0.045(5) -0.013(4) -0.002(3) -0.006(4)
N21 0.047(4) 0.030(4) 0.043(4) -0.011(4) -0.004(3) -0.003(3)
N22 0.046(4) 0.033(4) 0.043(4) -0.015(4) 0.003(3) -0.003(3)
N23 0.044(4) 0.034(4) 0.035(4) -0.005(3) -0.002(3) -0.008(3)
N24 0.037(4) 0.025(4) 0.033(4) -0.007(3) -0.002(3) 0.000(3)
O1 0.040(3) 0.041(4) 0.045(4) -0.026(3) -0.015(3) 0.007(3)
O2 0.055(4) 0.055(4) 0.043(4) -0.026(4) 0.001(3) -0.011(3)
O3 0.054(4) 0.055(4) 0.041(4) -0.025(3) -0.008(3) 0.004(3)
O4 0.074(5) 0.066(5) 0.031(4) -0.013(4) -0.005(3) -0.012(4)
O5 0.052(4) 0.053(4) 0.040(4) -0.020(3) -0.005(3) -0.008(3)
O6 0.046(3) 0.039(4) 0.047(4) -0.019(3) -0.008(3) 0.008(3)
O7 0.052(4) 0.029(4) 0.062(5) -0.014(3) -0.012(3) 0.003(3)
O8 0.055(4) 0.045(4) 0.030(3) -0.015(3) -0.015(3) 0.003(3)
O9 0.058(4) 0.055(5) 0.047(4) -0.022(4) 0.009(3) -0.011(3)
O10 0.059(4) 0.071(5) 0.053(5) -0.031(4) 0.000(4) 0.006(4)
O11 0.046(4) 0.062(5) 0.066(5) -0.041(4) 0.005(3) -0.009(3)
O12 0.048(3) 0.035(4) 0.041(4) -0.012(3) -0.008(3) -0.002(3)

loop_
_atom_type_symbol
_atom_type_description
_atom_type_scat_dispersion_real
_atom_type_scat_dispersion_imag
_atom_type_scat_source
C C 0.0033 0.0016 'International Tables Vol C Tables 4.2.6.8 and 6.1.1.4'
H H 0.0000 0.0000 'International Tables Vol C Tables 4.2.6.8 and 6.1.1.4'
N N 0.0061 0.0033 'International Tables Vol C Tables 4.2.6.8 and 6.1.1.4'
O O 0.0106 0.0060 'International Tables Vol C Tables 4.2.6.8 and 6.1.1.4'
Cl Cl 0.1484 0.1585 'International Tables Vol C Tables 4.2.6.8 and 6.1.1.4'
Cd Cd -0.8075 1.2024 'International Tables Vol C Tables 4.2.6.8 and 6.1.1.4'
Yb Yb -0.3850 5.5486 'International Tables Vol C Tables 4.2.6.8 and 6.1.1.4'

loop_
_geom_angle_atom_site_label_1
_geom_angle_atom_site_label_2
_geom_angle_atom_site_label_3
_geom_angle
_geom_angle_site_symmetry_1
_geom_angle_site_symmetry_3
O8 Yb1 O6 150.9(2) . 2_575
O8 Yb1 O1 126.9(2) . .
O6 Yb1 O1 77.0(2) 2_575 .
O8 Yb1 O1W 71.6(2) . .
O6 Yb1 O1W 136.8(2) 2_575 .
O1 Yb1 O1W 72.5(2) . .
O8 Yb1 O7 77.8(3) . .
O6 Yb1 O7 86.1(2) 2_575 .
O1 Yb1 O7 150.1(2) . .
O1W Yb1 O7 106.0(3) . .
O8 Yb1 O3W 73.6(2) . .
O6 Yb1 O3W 104.9(2) 2_575 .
O1 Yb1 O3W 70.8(2) . .
O1W Yb1 O3W 93.3(3) . .
O7 Yb1 O3W 138.2(2) . .
O8 Yb1 O2W 123.0(2) . .
O6 Yb1 O2W 73.0(2) 2_575 .
O1 Yb1 O2W 79.5(2) . .
O1W Yb1 O2W 71.9(2) . .
O7 Yb1 O2W 72.0(2) . .
O3W Yb1 O2W 149.7(2) . .
O8 Yb1 O4W 79.4(2) . .
O6 Yb1 O4W 72.7(2) 2_575 .
O1 Yb1 O4W 123.8(3) . .
O1W Yb1 O4W 150.5(2) . .
O7 Yb1 O4W 72.4(3) . .
O3W Yb1 O4W 72.9(2) . .
O2W Yb1 O4W 131.5(2) . .
Cl4 Cd1 Cl3 111.4(3) . .
Cl4 Cd1 Cl1 111.7(4) . .
Cl3 Cd1 Cl1 113.04(13) . .
Cl4 Cd1 Cl2 109.5(3) . .
Cl3 Cd1 Cl2 107.07(19) . .
Cl1 Cd1 Cl2 103.68(15) . .
O1 C1 N1 126.7(8) . .
O1 C1 N2 124.3(9) . .
N1 C1 N2 108.9(9) . .
N3 C2 N1 116.9(8) . .
N3 C2 C3 103.1(7) . .
N1 C2 C3 101.7(8) . .
N3 C2 H2 111.4 . .
N1 C2 H2 111.4 . .
C3 C2 H2 111.4 . .
N2 C3 N4 112.7(7) . .
N2 C3 C2 103.5(8) . .
N4 C3 C2 103.4(7) . .
N2 C3 H3 112.2 . .
N4 C3 H3 112.2 . .
C2 C3 H3 112.2 . .
O4 C4 N4 127.7(9) . .
O4 C4 N3 125.3(9) . .
N4 C4 N3 106.9(8) . .
N5 C5 N2 114.7(7) . .
N5 C5 H5A 108.6 . .
N2 C5 H5A 108.6 . .
N5 C5 H5B 108.6 . .
N2 C5 H5B 108.6 . .
H5A C5 H5B 107.6 . .
N7 C6 N4 115.3(9) . .
N7 C6 H6A 108.5 . .
N4 C6 H6A 108.5 . .
N7 C6 H6B 108.5 . .
N4 C6 H6B 108.5 . .
H6A C6 H6B 107.5 . .
O2 C7 N5 126.3(8) . .
O2 C7 N6 126.1(9) . .
N5 C7 N6 107.6(8) . .
N7 C8 N5 116.0(7) . .
N7 C8 C9 104.7(7) . .
N5 C8 C9 101.5(8) . .
N7 C8 H8 111.3 . .
N5 C8 H8 111.3 . .
C9 C8 H8 111.3 . .
N6 C9 N8 116.8(7) . .
N6 C9 C8 105.1(7) . .
N8 C9 C8 102.2(7) . .
N6 C9 H9 110.7 . .
N8 C9 H9 110.7 . .
C8 C9 H9 110.7 . .
O5 C10 N8 125.8(8) . .
O5 C10 N7 124.5(10) . .
N8 C10 N7 109.6(9) . .
N9 C11 N6 114.0(7) . .
N9 C11 H11A 108.8 . .
N6 C11 H11A 108.8 . .
N9 C11 H11B 108.8 . .
N6 C11 H11B 108.8 . .
H11A C11 H11B 107.7 . .
N8 C12 N11 115.7(7) . .
N8 C12 H12A 108.3 . .
N11 C12 H12A 108.3 . .
N8 C12 H12B 108.3 . .
N11 C12 H12B 108.3 . .
H12A C12 H12B 107.4 . .
O3 C13 N9 123.1(8) . .
O3 C13 N10 125.5(9) . .
N9 C13 N10 111.2(8) . .
N11 C14 N9 115.8(7) . .
N11 C14 C15 103.6(7) . .
N9 C14 C15 101.8(7) . .
N11 C14 H14 111.7 . .
N9 C14 H14 111.7 . .
C15 C14 H14 111.7 . .
N10 C15 N12 114.5(7) . .
N10 C15 C14 103.6(7) . .
N12 C15 C14 100.3(7) . .
N10 C15 H15 112.5 . .
N12 C15 H15 112.5 . .
C14 C15 H15 112.5 . .
O6 C16 N11 126.4(8) . .
O6 C16 N12 124.9(8) . .
N11 C16 N12 108.7(7) . .
N10 C17 N3 113.3(9) 2_575 .
N10 C17 H17A 108.9 2_575 .
N3 C17 H17A 108.9 . .
N10 C17 H17B 108.9 2_575 .
N3 C17 H17B 108.9 . .
H17A C17 H17B 107.7 . .
N1 C18 N12 115.0(7) . 2_575
N1 C18 H18A 108.5 . .
N12 C18 H18A 108.5 2_575 .
N1 C18 H18B 108.5 . .
N12 C18 H18B 108.5 2_575 .
H18A C18 H18B 107.5 . .
O7 C19 N13 123.7(8) . .
O7 C19 N14 128.5(8) . .
N13 C19 N14 107.8(8) . .
N13 C20 N15 114.3(7) . .
N13 C20 C21 104.1(8) . .
N15 C20 C21 103.1(7) . .
N13 C20 H20 111.6 . .
N15 C20 H20 111.6 . .
C21 C20 H20 111.6 . .
N14 C21 N16 114.2(8) . .
N14 C21 C20 103.0(8) . .
N16 C21 C20 103.6(7) . .
N14 C21 H21 111.8 . .
N16 C21 H21 111.8 . .
C20 C21 H21 111.8 . .
O10 C22 N16 128.8(10) . .
O10 C22 N15 123.5(9) . .
N16 C22 N15 107.7(8) . .
N14 C23 N17 113.1(7) . .
N14 C23 H23A 109.0 . .
N17 C23 H23A 109.0 . .
N14 C23 H23B 109.0 . .
N17 C23 H23B 109.0 . .
H23A C23 H23B 107.8 . .
N19 C24 N16 115.9(9) . .
N19 C24 H24A 108.3 . .
N16 C24 H24A 108.3 . .
N19 C24 H24B 108.3 . .
N16 C24 H24B 108.3 . .
H24A C24 H24B 107.4 . .
O8 C25 N17 125.0(8) . .
O8 C25 N18 123.9(8) . .
N17 C25 N18 111.1(9) . .
N19 C26 N17 116.9(8) . .
N19 C26 C27 103.7(7) . .
N17 C26 C27 101.7(7) . .
N19 C26 H26 111.2 . .
N17 C26 H26 111.2 . .
C27 C26 H26 111.2 . .
N18 C27 N20 112.9(8) . .
N18 C27 C26 104.6(7) . .
N20 C27 C26 103.8(8) . .
N18 C27 H27 111.7 . .
N20 C27 H27 111.7 . .
C26 C27 H27 111.7 . .
O11 C28 N19 125.6(10) . .
O11 C28 N20 125.9(8) . .
N19 C28 N20 108.4(9) . .
N21 C29 N18 114.6(8) . .
N21 C29 H29A 108.6 . .
N18 C29 H29A 108.6 . .
N21 C29 H29B 108.6 . .
N18 C29 H29B 108.6 . .
H29A C29 H29B 107.6 . .
N23 C30 N20 113.6(8) . .
N23 C30 H30A 108.8 . .
N20 C30 H30A 108.8 . .
N23 C30 H30B 108.8 . .
N20 C30 H30B 108.8 . .
H30A C30 H30B 107.7 . .
O9 C31 N21 125.8(8) . .
O9 C31 N22 126.5(9) . .
N21 C31 N22 107.7(9) . .
N21 C32 N23 117.2(7) . .
N21 C32 C33 100.4(7) . .
N23 C32 C33 101.4(7) . .
N21 C32 H32 112.2 . .
N23 C32 H32 112.2 . .
C33 C32 H32 112.2 . .
N22 C33 N24 115.6(7) . .
N22 C33 C32 104.6(7) . .
N24 C33 C32 103.0(7) . .
N22 C33 H33 111.1 . .
N24 C33 H33 111.1 . .
C32 C33 H33 111.1 . .
O12 C34 N24 125.6(8) . .
O12 C34 N23 124.6(9) . .
N24 C34 N23 109.8(9) . .
N15 C35 N22 113.5(8) . 2_476
N15 C35 H35A 108.9 . .
N22 C35 H35A 108.9 2_476 .
N15 C35 H35B 108.9 . .
N22 C35 H35B 108.9 2_476 .
H35A C35 H35B 107.7 . .
N13 C36 N24 114.2(7) . 2_476
N13 C36 H36A 108.7 . .
N24 C36 H36A 108.7 2_476 .
N13 C36 H36B 108.7 . .
N24 C36 H36B 108.7 2_476 .
H36A C36 H36B 107.6 . .
C1 N1 C18 123.0(9) . .
C1 N1 C2 113.6(8) . .
C18 N1 C2 123.1(8) . .
C1 N2 C3 111.5(8) . .
C1 N2 C5 123.7(8) . .
C3 N2 C5 123.3(8) . .
C4 N3 C2 113.6(8) . .
C4 N3 C17 122.1(8) . .
C2 N3 C17 124.1(8) . .
C4 N4 C6 123.5(8) . .
C4 N4 C3 113.0(8) . .
C6 N4 C3 122.7(8) . .
C7 N5 C5 124.4(8) . .
C7 N5 C8 113.1(7) . .
C5 N5 C8 121.6(8) . .
C7 N6 C9 112.5(8) . .
C7 N6 C11 120.0(8) . .
C9 N6 C11 125.2(7) . .
C10 N7 C6 124.4(9) . .
C10 N7 C8 111.0(8) . .
C6 N7 C8 123.1(8) . .
C10 N8 C12 122.9(8) . .
C10 N8 C9 112.5(7) . .
C12 N8 C9 124.5(7) . .
C13 N9 C11 123.9(8) . .
C13 N9 C14 111.6(7) . .
C11 N9 C14 124.4(8) . .
C13 N10 C17 124.7(9) . 2_575
C13 N10 C15 111.4(8) . .
C17 N10 C15 123.3(8) 2_575 .
C16 N11 C14 113.1(7) . .
C16 N11 C12 121.8(8) . .
C14 N11 C12 122.4(7) . .
C16 N12 C18 124.4(8) . 2_575
C16 N12 C15 114.0(7) . .
C18 N12 C15 121.6(8) 2_575 .
C19 N13 C20 112.0(8) . .
C19 N13 C36 121.5(8) . .
C20 N13 C36 124.8(8) . .
C19 N14 C21 112.8(8) . .
C19 N14 C23 121.2(9) . .
C21 N14 C23 125.9(8) . .
C35 N15 C22 122.4(8) . .
C35 N15 C20 126.3(8) . .
C22 N15 C20 111.0(8) . .
C22 N16 C24 120.0(8) . .
C22 N16 C21 113.9(8) . .
C24 N16 C21 124.6(8) . .
C25 N17 C23 124.5(9) . .
C25 N17 C26 111.9(7) . .
C23 N17 C26 123.3(8) . .
C25 N18 C27 110.6(8) . .
C25 N18 C29 120.5(8) . .
C27 N18 C29 126.2(7) . .
C28 N19 C26 111.8(8) . .
C28 N19 C24 123.6(9) . .
C26 N19 C24 124.4(8) . .
C28 N20 C27 112.1(7) . .
C28 N20 C30 123.1(9) . .
C27 N20 C30 123.3(9) . .
C31 N21 C32 115.1(7) . .
C31 N21 C29 122.0(8) . .
C32 N21 C29 122.5(8) . .
C31 N22 C33 112.1(8) . .
C31 N22 C35 122.7(8) . 2_476
C33 N22 C35 123.1(7) . 2_476
C34 N23 C30 124.9(9) . .
C34 N23 C32 113.0(8) . .
C30 N23 C32 119.7(8) . .
C34 N24 C33 112.7(7) . .
C34 N24 C36 122.6(8) . 2_476
C33 N24 C36 123.3(7) . 2_476
C1 O1 Yb1 156.0(6) . .
C16 O6 Yb1 155.8(6) . 2_575
C19 O7 Yb1 153.0(6) . .
C25 O8 Yb1 156.9(6) . .

loop_
_geom_bond_atom_site_label_1
_geom_bond_atom_site_label_2
_geom_bond_distance
_geom_bond_site_symmetry_2
O1W Yb1 2.321(6) .
O2W Yb1 2.358(5) .
O3W Yb1 2.340(5) .
O4W Yb1 2.361(6) .
Yb1 O8 2.294(6) .
Yb1 O6 2.301(7) 2_575
Yb1 O1 2.304(7) .
Yb1 O7 2.327(7) .
Cl1 Cd1 2.443(4) .
Cl2 Cd1 2.509(5) .
Cl3 Cd1 2.435(4) .
Cl4 Cd1 2.389(7) .
C1 O1 1.217(11) .
C1 N1 1.331(12) .
C1 N2 1.362(11) .
C2 N3 1.426(12) .
C2 N1 1.424(13) .
C2 C3 1.565(12) .
C2 H2 0.9900 .
C3 N2 1.427(12) .
C3 N4 1.471(11) .
C3 H3 0.9900 .
C4 O4 1.182(12) .
C4 N4 1.357(13) .
C4 N3 1.418(12) .
C5 N5 1.430(11) .
C5 N2 1.438(12) .
C5 H5A 0.9800 .
C5 H5B 0.9800 .
C6 N7 1.383(13) .
C6 N4 1.431(12) .
C6 H6A 0.9800 .
C6 H6B 0.9800 .
C7 O2 1.232(12) .
C7 N5 1.360(13) .
C7 N6 1.371(11) .
C8 N7 1.418(13) .
C8 N5 1.475(11) .
C8 C9 1.534(13) .
C8 H8 0.9900 .
C9 N6 1.429(12) .
C9 N8 1.453(11) .
C9 H9 0.9900 .
C10 O5 1.218(12) .
C10 N8 1.322(13) .
C10 N7 1.372(12) .
C11 N9 1.447(11) .
C11 N6 1.450(12) .
C11 H11A 0.9800 .
C11 H11B 0.9800 .
C12 N8 1.432(11) .
C12 N11 1.470(12) .
C12 H12A 0.9800 .
C12 H12B 0.9800 .
C13 O3 1.249(12) .
C13 N9 1.332(12) .
C13 N10 1.339(12) .
C14 N11 1.458(13) .
C14 N9 1.484(11) .
C14 C15 1.554(13) .
C14 H14 0.9900 .
C15 N10 1.455(12) .
C15 N12 1.473(11) .
C15 H15 0.9900 .
C16 O6 1.211(10) .
C16 N11 1.319(11) .
C16 N12 1.342(12) .
C17 N10 1.422(14) 2_575
C17 N3 1.454(13) .
C17 H17A 0.9800 .
C17 H17B 0.9800 .
C18 N1 1.415(13) .
C18 N12 1.462(12) 2_575
C18 H18A 0.9800 .
C18 H18B 0.9800 .
C19 O7 1.214(12) .
C19 N13 1.358(12) .
C19 N14 1.367(12) .
C20 N13 1.431(12) .
C20 N15 1.480(11) .
C20 C21 1.529(13) .
C20 H20 0.9900 .
C21 N14 1.426(13) .
C21 N16 1.457(12) .
C21 H21 0.9900 .
C22 O10 1.216(12) .
C22 N16 1.332(13) .
C22 N15 1.408(13) .
C23 N14 1.429(12) .
C23 N17 1.440(11) .
C23 H23A 0.9800 .
C23 H23B 0.9800 .
C24 N19 1.437(13) .
C24 N16 1.442(12) .
C24 H24A 0.9800 .
C24 H24B 0.9800 .
C25 O8 1.258(11) .
C25 N17 1.299(12) .
C25 N18 1.370(11) .
C26 N19 1.435(12) .
C26 N17 1.472(12) .
C26 C27 1.543(12) .
C26 H26 0.9900 .
C27 N18 1.416(12) .
C27 N20 1.418(12) .
C27 H27 0.9900 .
C28 O11 1.226(12) .
C28 N19 1.360(12) .
C28 N20 1.377(13) .
C29 N21 1.444(11) .
C29 N18 1.458(12) .
C29 H29A 0.9800 .
C29 H29B 0.9800 .
C30 N23 1.422(13) .
C30 N20 1.453(12) .
C30 H30A 0.9800 .
C30 H30B 0.9800 .
C31 O9 1.245(12) .
C31 N21 1.348(13) .
C31 N22 1.364(11) .
C32 N21 1.430(12) .
C32 N23 1.445(12) .
C32 C33 1.574(12) .
C32 H32 0.9900 .
C33 N22 1.420(12) .
C33 N24 1.435(11) .
C33 H33 0.9900 .
C34 O12 1.241(11) .
C34 N24 1.328(12) .
C34 N23 1.338(12) .
C35 N15 1.408(12) .
C35 N22 1.457(12) 2_476
C35 H35A 0.9800 .
C35 H35B 0.9800 .
C36 N13 1.439(11) .
C36 N24 1.445(10) 2_476
C36 H36A 0.9800 .
C36 H36B 0.9800 .
N10 C17 1.422(14) 2_575
N12 C18 1.462(12) 2_575
N22 C35 1.457(12) 2_476
N24 C36 1.445(11) 2_476
O6 Yb1 2.301(7) 2_575

loop_
_platon_squeeze_void_nr
_platon_squeeze_void_average_x
_platon_squeeze_void_average_y
_platon_squeeze_void_average_z
_platon_squeeze_void_volume
_platon_squeeze_void_count_electrons
_platon_squeeze_void_content
1 0.000 0.000 0.000 91 35 ' '
2 -0.069 0.500 0.264 1071 604 ' '
3 0.500 1.000 0.500 94 35 ' '
